data_1514267
loop_
_publ_author_name
'Levick, Matthew T'
'Grace, Iain'
'Dai, Sheng-Yao'
'Kasch, Nicholas'
'Muryn, Christopher'
'Lambert, Colin'
'Turner, Michael L'
'Procter, David J'

_publ_section_title
;
 A Sm(II)-Mediated Cascade Approach to Dibenzoindolo[3,2-b]carbazoles:
 Synthesis and Evaluation.
;
_journal_issue 8
_journal_name_full 'Organic letters'
_journal_page_first 2292
_journal_page_last 2295
_journal_paper_doi 10.1021/ol500841b
_journal_volume 16
_journal_year 2014
_chemical_formula_sum 'C50 H64 N2'
_chemical_formula_weight 693.03
_space_group_IT_number 2
_symmetry_cell_setting triclinic
_symmetry_space_group_name_Hall '-P 1'
_symmetry_space_group_name_H-M 'P -1'
_atom_sites_solution_hydrogens geom
_atom_sites_solution_primary direct
_atom_sites_solution_secondary difmap
_audit_creation_date
;
'Fri Nov 23 09:42:09 2012'
;
_audit_creation_method
;
CrysAlisPro, Oxford Diffraction Ltd.,
Version 1.171.36.20 (release 27-06-2012 CrysAlis171 .NET)
(compiled Jul 11 2012,15:38:31)
;
_cell_angle_alpha 95.482(9)
_cell_angle_beta 94.572(7)
_cell_angle_gamma 97.856(9)
_cell_formula_units_Z 2
_cell_length_a 5.9862(5)
_cell_length_b 16.452(2)
_cell_length_c 20.7760(18)
_cell_measurement_reflns_used 2891
_cell_measurement_temperature 100(2)
_cell_measurement_theta_max 74.7355
_cell_measurement_theta_min 2.1440
_cell_volume 2008.7(3)
_computing_cell_refinement
;
CrysAlisPro, Agilent Technologies,
Version 1.171.36.20 (release 27-06-2012 CrysAlis171 .NET)
(compiled Jul 11 2012,15:38:31)
;
_computing_data_reduction
;
CrysAlisPro, Agilent Technologies,
Version 1.171.36.20 (release 27-06-2012 CrysAlis171 .NET)
(compiled Jul 11 2012,15:38:31)
;
_diffrn_ambient_temperature 100(2)
_diffrn_measured_fraction_theta_full 0.966
_diffrn_measured_fraction_theta_max 0.966
_diffrn_measurement_details
;
  1 omega   52.00  222.00   2.0000   10.0000
omega____ theta____ kappa____ phi______ frames
    -       70.0000   73.8681  204.2088 85

  2 phi   -109.56  146.44   2.0000   25.0000
omega____ theta____ kappa____ phi______ frames
  91.3691   93.0000   73.8681     -     128

  3 phi    -25.79  334.10   1.9994   25.0000
omega____ theta____ kappa____ phi______ frames
 124.2091  112.0000   73.8681     -     180

  4 omega  107.96  227.96   2.0000   25.0000
omega____ theta____ kappa____ phi______ frames
    -      100.0000   73.8681  304.2081 60

  5 omega  152.71  268.71   2.0000   25.0000
omega____ theta____ kappa____ phi______ frames
    -      110.0000   73.8681   74.2094 58

  6 omega   81.21  269.21   2.0000   25.0000
omega____ theta____ kappa____ phi______ frames
    -      111.0000   73.8681  234.2075 94

  7 phi     61.91  243.91   2.0000    5.0000
omega____ theta____ kappa____ phi______ frames
 324.3291  -30.0000   73.8681     -     91

  8 omega   94.71  258.71   2.0000   25.0000
omega____ theta____ kappa____ phi______ frames
    -      100.0000   73.8681  184.2088 82

  9 omega  -83.79   -3.79   2.0000    5.0000
omega____ theta____ kappa____ phi______ frames
    -      -55.0000   73.8681  -10.7913 40

 10 omega  164.33  236.33   2.0000   25.0000
omega____ theta____ kappa____ phi______ frames
    -      110.0000   73.8681  -15.7900 36

 11 phi    -88.32  149.68   2.0000   10.0000
omega____ theta____ kappa____ phi______ frames
  60.3991  -72.0000   73.8681     -     119

 12 omega  165.21  269.21   2.0000   25.0000
omega____ theta____ kappa____ phi______ frames
    -      113.0000   73.8681  174.2081 52

 13 omega  110.47  212.47   2.0000   25.0000
omega____ theta____ kappa____ phi______ frames
    -      110.0000   73.8681  154.2088 51

 14 omega  -98.49    1.51   2.0000   10.0000
omega____ theta____ kappa____ phi______ frames
    -      -70.0000   73.8681  139.2088 50

 15 phi    -25.79  108.17   1.9994   10.0000
omega____ theta____ kappa____ phi______ frames
 -25.5006  -75.0000   73.8681     -     67

 16 omega  136.86  266.86   2.0000   25.0000
omega____ theta____ kappa____ phi______ frames
    -      111.0000   73.8681  184.2088 65

;
_diffrn_measurement_device_type 'Bruker APEX-II CCD'
_diffrn_measurement_method '\w and \p scans'
_diffrn_orient_matrix_UB_11 0.0571650000
_diffrn_orient_matrix_UB_12 0.0921871000
_diffrn_orient_matrix_UB_13 -0.0089039000
_diffrn_orient_matrix_UB_21 -0.0067164000
_diffrn_orient_matrix_UB_22 0.0225157000
_diffrn_orient_matrix_UB_23 0.0734495000
_diffrn_orient_matrix_UB_31 0.2545224000
_diffrn_orient_matrix_UB_32 -0.0059337000
_diffrn_orient_matrix_UB_33 0.0111555000
_diffrn_radiation_monochromator graphite
_diffrn_radiation_source 'Enhance (Cu) X-ray Source'
_diffrn_radiation_type 'Cu K\a'
_diffrn_radiation_wavelength 1.5418
_diffrn_reflns_av_R_equivalents 0.2151
_diffrn_reflns_av_sigmaI/netI 0.3074
_diffrn_reflns_limit_h_max 7
_diffrn_reflns_limit_h_min -5
_diffrn_reflns_limit_k_max 20
_diffrn_reflns_limit_k_min -19
_diffrn_reflns_limit_l_max 25
_diffrn_reflns_limit_l_min -25
_diffrn_reflns_number 21331
_diffrn_reflns_theta_full 66.58
_diffrn_reflns_theta_max 66.58
_diffrn_reflns_theta_min 2.1440
_exptl_absorpt_coefficient_mu 0.486
_exptl_absorpt_correction_T_max 1.00000
_exptl_absorpt_correction_T_min 0.62157
_exptl_absorpt_correction_type multi-scan
_exptl_absorpt_process_details
;
CrysAlisPro, Agilent Technologies,
Version 1.171.36.20 (release 27-06-2012 CrysAlis171 .NET)
(compiled Jul 11 2012,15:38:31)
Empirical absorption correction using spherical harmonics,
 implemented in SCALE3 ABSPACK scaling algorithm.
;
_exptl_crystal_colour white
_exptl_crystal_density_diffrn 1.146
_exptl_crystal_density_method 'not measured'
_exptl_crystal_description needle
_exptl_crystal_F_000 756
_exptl_crystal_size_max 0.09
_exptl_crystal_size_mid 0.02
_exptl_crystal_size_min 0.02
_refine_diff_density_max 0.252
_refine_diff_density_min -0.232
_refine_diff_density_rms 0.055
_refine_ls_extinction_method none
_refine_ls_goodness_of_fit_ref 1.032
_refine_ls_hydrogen_treatment constr
_refine_ls_matrix_type full
_refine_ls_number_parameters 475
_refine_ls_number_reflns 6838
_refine_ls_number_restraints 0
_refine_ls_restrained_S_all 1.032
_refine_ls_R_factor_all 0.2047
_refine_ls_R_factor_gt 0.0886
_refine_ls_shift/su_max 0.000
_refine_ls_shift/su_mean 0.000
_refine_ls_structure_factor_coef Fsqd
_refine_ls_weighting_details 'calc w=1/[\s^2^(Fo^2^)+(0.0343P)^2^+0.7648P] where P=(Fo^2^+2Fc^2^)/3'
_refine_ls_weighting_scheme calc
_refine_ls_wR_factor_gt 0.1750
_refine_ls_wR_factor_ref 0.2254
_reflns_number_gt 2923
_reflns_number_total 6838
_reflns_threshold_expression >2sigma(I)
_cod_data_source_file ol500841b_si_003.cif
_cod_data_source_block xdjp3na
_cod_depositor_comments
;Adding full bibliography for
 ./tmp-cod-update-bibliographies-8800/cifs/1514267.cif.
;
_cod_database_code 1514267

loop_
_symmetry_equiv_pos_as_xyz
'x, y, z'
'-x, -y, -z'

loop_
_atom_site_label
_atom_site_type_symbol
_atom_site_fract_x
_atom_site_fract_y
_atom_site_fract_z
_atom_site_U_iso_or_equiv
_atom_site_adp_type
_atom_site_occupancy
_atom_site_symmetry_multiplicity
_atom_site_calc_flag
_atom_site_refinement_flags
C1 C 0.1886(9) 0.1105(3) 0.5912(2) 0.0305(12) Uani 1 1 d .
C2 C 0.0597(9) 0.1526(3) 0.6316(3) 0.0326(12) Uani 1 1 d .
H2 H -0.0673 0.1748 0.6140 0.039 Uiso 1 1 calc R
C3 C 0.1196(10) 0.1618(3) 0.6987(3) 0.0333(13) Uani 1 1 d .
C4 C -0.0082(9) 0.2032(3) 0.7431(3) 0.0328(12) Uani 1 1 d .
H4 H -0.1397 0.2236 0.7264 0.039 Uiso 1 1 calc R
C5 C 0.0508(9) 0.2147(3) 0.8087(3) 0.0326(12) Uani 1 1 d .
C6 C 0.2458(10) 0.1827(4) 0.8349(3) 0.0383(13) Uani 1 1 d .
C7 C 0.3675(10) 0.1409(4) 0.7936(3) 0.0378(14) Uani 1 1 d .
H7 H 0.4958 0.1193 0.8110 0.045 Uiso 1 1 calc R
C8 C 0.3086(9) 0.1286(3) 0.7253(3) 0.0316(12) Uani 1 1 d .
C9 C 0.4376(9) 0.0845(3) 0.6827(3) 0.0330(13) Uani 1 1 d .
H9 H 0.5643 0.0615 0.6996 0.040 Uiso 1 1 calc R
C10 C 0.3752(9) 0.0759(3) 0.6170(2) 0.0306(12) Uani 1 1 d .
C11 C 0.4666(10) 0.0344(3) 0.5617(3) 0.0302(11) Uani 1 1 d .
C12 C 0.3322(9) 0.0486(3) 0.5050(2) 0.0302(12) Uani 1 1 d .
C13 C -0.0067(9) 0.1199(3) 0.4794(2) 0.0323(12) Uani 1 1 d .
H13A H -0.1417 0.1273 0.5027 0.039 Uiso 1 1 calc R
H13B H -0.0529 0.0750 0.4436 0.039 Uiso 1 1 calc R
C14 C 0.0700(10) 0.1982(3) 0.4506(3) 0.0360(13) Uani 1 1 d .
H14A H 0.2083 0.1921 0.4285 0.043 Uiso 1 1 calc R
H14B H 0.1084 0.2442 0.4858 0.043 Uiso 1 1 calc R
C15 C -0.1153(11) 0.2188(4) 0.4015(3) 0.0447(15) Uani 1 1 d .
H15A H -0.2560 0.2212 0.4231 0.054 Uiso 1 1 calc R
H15B H -0.0668 0.2742 0.3880 0.054 Uiso 1 1 calc R
C16 C -0.1668(11) 0.1559(4) 0.3405(3) 0.0418(15) Uani 1 1 d .
H16A H -0.2050 0.1001 0.3544 0.050 Uiso 1 1 calc R
H16B H -0.3019 0.1684 0.3147 0.050 Uiso 1 1 calc R
C17 C 0.0247(13) 0.1545(4) 0.2973(3) 0.0540(18) Uani 1 1 d .
H17A H 0.1620 0.1443 0.3233 0.065 Uiso 1 1 calc R
H17B H 0.0584 0.2094 0.2815 0.065 Uiso 1 1 calc R
C18 C -0.0272(13) 0.0893(4) 0.2392(3) 0.0563(18) Uani 1 1 d .
H18A H -0.0587 0.0344 0.2550 0.068 Uiso 1 1 calc R
H18B H -0.1661 0.0990 0.2136 0.068 Uiso 1 1 calc R
C19 C 0.1621(14) 0.0884(5) 0.1951(3) 0.065(2) Uani 1 1 d .
H19A H 0.3031 0.0818 0.2211 0.078 Uiso 1 1 calc R
H19B H 0.1878 0.1423 0.1773 0.078 Uiso 1 1 calc R
C20 C 0.1146(14) 0.0199(5) 0.1389(3) 0.0592(19) Uani 1 1 d .
H20A H 0.0923 -0.0338 0.1570 0.071 Uiso 1 1 calc R
H20B H -0.0291 0.0257 0.1139 0.071 Uiso 1 1 calc R
C21 C 0.2975(18) 0.0182(5) 0.0925(4) 0.081(3) Uani 1 1 d .
H21A H 0.3171 0.0710 0.0730 0.098 Uiso 1 1 calc R
H21B H 0.4425 0.0134 0.1173 0.098 Uiso 1 1 calc R
C22 C 0.2445(17) -0.0521(5) 0.0389(4) 0.084(3) Uani 1 1 d .
H22A H 0.2345 -0.1047 0.0577 0.126 Uiso 1 1 calc R
H22B H 0.3649 -0.0489 0.0095 0.126 Uiso 1 1 calc R
H22C H 0.0997 -0.0484 0.0146 0.126 Uiso 1 1 calc R
C23 C -0.0910(10) 0.2608(4) 0.8532(3) 0.0413(14) Uani 1 1 d .
H23A H -0.0086 0.3158 0.8684 0.062 Uiso 1 1 calc R
H23B H -0.1205 0.2301 0.8905 0.062 Uiso 1 1 calc R
H23C H -0.2351 0.2662 0.8292 0.062 Uiso 1 1 calc R
C24 C 0.3164(11) 0.1969(4) 0.9066(3) 0.0512(17) Uani 1 1 d .
H24A H 0.4555 0.1732 0.9159 0.077 Uiso 1 1 calc R
H24B H 0.1959 0.1704 0.9301 0.077 Uiso 1 1 calc R
H24C H 0.3438 0.2563 0.9205 0.077 Uiso 1 1 calc R
C25 C 0.6350(9) -0.0151(3) 0.5566(2) 0.0327(12) Uani 1 1 d .
H25 H 0.7245 -0.0256 0.5939 0.039 Uiso 1 1 calc R
C26 C 1.1710(9) 0.4970(3) 0.1233(2) 0.0316(12) Uani 1 1 d .
C27 C 1.0388(9) 0.5003(3) 0.1748(2) 0.0318(12) Uani 1 1 d .
H27 H 0.8914 0.4695 0.1714 0.038 Uiso 1 1 calc R
C28 C 1.1274(9) 0.5506(3) 0.2327(2) 0.0298(12) Uani 1 1 d .
C29 C 1.0026(9) 0.5577(3) 0.2880(2) 0.0302(12) Uani 1 1 d .
H29 H 0.8537 0.5281 0.2855 0.036 Uiso 1 1 calc R
C30 C 1.0869(10) 0.6049(3) 0.3445(2) 0.0336(12) Uani 1 1 d .
C31 C 1.3097(9) 0.6491(3) 0.3495(2) 0.0335(12) Uani 1 1 d .
C32 C 1.4354(9) 0.6450(3) 0.2965(2) 0.0297(12) Uani 1 1 d .
H32 H 1.5830 0.6757 0.2998 0.036 Uiso 1 1 calc R
C33 C 1.3503(9) 0.5963(3) 0.2376(2) 0.0273(11) Uani 1 1 d .
C34 C 1.4792(9) 0.5940(3) 0.1834(2) 0.0305(12) Uani 1 1 d .
H34 H 1.6253 0.6256 0.1858 0.037 Uiso 1 1 calc R
C35 C 1.3899(9) 0.5450(3) 0.1265(2) 0.0288(11) Uani 1 1 d .
C36 C 1.4747(10) 0.5281(3) 0.0636(2) 0.0274(11) Uani 1 1 d .
C37 C 1.3041(9) 0.4698(3) 0.0265(2) 0.0276(11) Uani 1 1 d .
C38 C 0.9280(9) 0.3885(3) 0.0449(2) 0.0300(11) Uani 1 1 d .
H38A H 0.8967 0.3806 -0.0029 0.036 Uiso 1 1 calc R
H38B H 0.7931 0.4065 0.0634 0.036 Uiso 1 1 calc R
C39 C 0.9653(9) 0.3069(3) 0.0687(2) 0.0327(12) Uani 1 1 d .
H39A H 1.0334 0.3169 0.1143 0.039 Uiso 1 1 calc R
H39B H 1.0742 0.2820 0.0423 0.039 Uiso 1 1 calc R
C40 C 0.7466(10) 0.2460(3) 0.0650(3) 0.0375(13) Uani 1 1 d .
H40A H 0.7840 0.1930 0.0787 0.045 Uiso 1 1 calc R
H40B H 0.6808 0.2354 0.0193 0.045 Uiso 1 1 calc R
C41 C 0.5675(10) 0.2753(4) 0.1071(3) 0.0442(15) Uani 1 1 d .
H41A H 0.5282 0.3276 0.0926 0.053 Uiso 1 1 calc R
H41B H 0.4290 0.2339 0.0991 0.053 Uiso 1 1 calc R
C42 C 0.6363(11) 0.2893(4) 0.1803(3) 0.0422(14) Uani 1 1 d .
H42A H 0.6421 0.2351 0.1968 0.051 Uiso 1 1 calc R
H42B H 0.7907 0.3209 0.1879 0.051 Uiso 1 1 calc R
C43 C 0.4797(11) 0.3345(4) 0.2183(3) 0.0425(14) Uani 1 1 d .
H43A H 0.3235 0.3049 0.2084 0.051 Uiso 1 1 calc R
H43B H 0.4818 0.3902 0.2038 0.051 Uiso 1 1 calc R
C44 C 0.5393(12) 0.3434(4) 0.2907(3) 0.0479(16) Uani 1 1 d .
H44A H 0.6983 0.3703 0.3004 0.058 Uiso 1 1 calc R
H44B H 0.5289 0.2877 0.3056 0.058 Uiso 1 1 calc R
C45 C 0.3878(12) 0.3935(4) 0.3293(3) 0.0470(15) Uani 1 1 d .
H45A H 0.4092 0.4508 0.3176 0.056 Uiso 1 1 calc R
H45B H 0.2275 0.3698 0.3167 0.056 Uiso 1 1 calc R
C46 C 0.4359(11) 0.3954(4) 0.4025(3) 0.0451(15) Uani 1 1 d .
H46A H 0.4175 0.3380 0.4140 0.054 Uiso 1 1 calc R
H46B H 0.5955 0.4201 0.4151 0.054 Uiso 1 1 calc R
C47 C 0.2851(13) 0.4433(5) 0.4410(3) 0.0565(17) Uani 1 1 d .
H47A H 0.3041 0.5005 0.4305 0.085 Uiso 1 1 calc R
H47B H 0.3262 0.4422 0.4875 0.085 Uiso 1 1 calc R
H47C H 0.1269 0.4182 0.4300 0.085 Uiso 1 1 calc R
C48 C 0.9417(10) 0.6096(4) 0.4010(3) 0.0402(14) Uani 1 1 d .
H48A H 0.8072 0.5676 0.3920 0.060 Uiso 1 1 calc R
H48B H 0.8950 0.6644 0.4068 0.060 Uiso 1 1 calc R
H48C H 1.0293 0.5998 0.4407 0.060 Uiso 1 1 calc R
C49 C 1.4067(10) 0.7003(4) 0.4127(3) 0.0369(13) Uani 1 1 d .
H49A H 1.4341 0.6636 0.4460 0.055 Uiso 1 1 calc R
H49B H 1.2989 0.7365 0.4268 0.055 Uiso 1 1 calc R
H49C H 1.5497 0.7338 0.4060 0.055 Uiso 1 1 calc R
C50 C 1.6715(9) 0.5601(3) 0.0368(2) 0.0319(12) Uani 1 1 d .
H50 H 1.7832 0.6005 0.0609 0.038 Uiso 1 1 calc R
N1 N 0.1649(8) 0.0949(3) 0.5241(2) 0.0345(11) Uani 1 1 d .
N2 N 1.1215(8) 0.4530(3) 0.0627(2) 0.0327(10) Uani 1 1 d .

loop_
_atom_site_aniso_label
_atom_site_aniso_U_11
_atom_site_aniso_U_22
_atom_site_aniso_U_33
_atom_site_aniso_U_23
_atom_site_aniso_U_13
_atom_site_aniso_U_12
C1 0.023(3) 0.032(3) 0.036(3) 0.009(2) 0.003(2) -0.001(2)
C2 0.024(3) 0.035(3) 0.040(3) 0.009(2) 0.002(2) 0.005(2)
C3 0.024(3) 0.034(3) 0.040(3) 0.001(2) 0.002(2) 0.002(2)
C4 0.016(3) 0.035(3) 0.047(3) 0.003(2) 0.002(2) 0.003(2)
C5 0.023(3) 0.033(3) 0.042(3) 0.001(2) 0.006(2) 0.004(2)
C6 0.032(4) 0.043(3) 0.039(3) -0.001(2) 0.004(2) 0.001(3)
C7 0.023(3) 0.043(3) 0.045(3) 0.002(3) -0.003(2) 0.004(2)
C8 0.016(3) 0.036(3) 0.042(3) 0.006(2) 0.000(2) 0.003(2)
C9 0.023(3) 0.033(3) 0.043(3) 0.008(2) -0.001(2) 0.003(2)
C10 0.021(3) 0.031(3) 0.040(3) 0.003(2) 0.001(2) 0.001(2)
C11 0.022(3) 0.031(3) 0.039(3) 0.008(2) 0.004(2) 0.002(2)
C12 0.024(3) 0.029(3) 0.038(3) 0.007(2) 0.004(2) 0.003(2)
C13 0.028(3) 0.038(3) 0.031(3) 0.007(2) 0.001(2) 0.008(2)
C14 0.035(4) 0.034(3) 0.039(3) 0.003(2) 0.002(2) 0.005(2)
C15 0.049(4) 0.042(3) 0.044(3) 0.010(3) -0.004(3) 0.011(3)
C16 0.048(4) 0.043(3) 0.033(3) 0.006(2) -0.007(2) 0.008(3)
C17 0.064(5) 0.050(4) 0.044(4) 0.002(3) 0.004(3) -0.005(3)
C18 0.068(5) 0.054(4) 0.043(3) 0.000(3) 0.007(3) -0.002(3)
C19 0.075(6) 0.062(5) 0.055(4) -0.004(3) 0.022(4) -0.006(4)
C20 0.068(5) 0.057(4) 0.050(4) -0.002(3) 0.011(3) 0.004(3)
C21 0.110(8) 0.063(5) 0.070(5) -0.007(4) 0.036(5) 0.007(5)
C22 0.109(8) 0.069(5) 0.078(6) 0.000(4) 0.028(5) 0.020(5)
C23 0.027(4) 0.048(3) 0.047(3) -0.003(3) 0.004(2) 0.003(3)
C24 0.040(4) 0.070(4) 0.043(3) -0.007(3) -0.002(3) 0.017(3)
C25 0.029(3) 0.037(3) 0.030(3) 0.007(2) 0.001(2) -0.006(2)
C26 0.022(3) 0.042(3) 0.032(3) 0.006(2) 0.003(2) 0.009(2)
C27 0.021(3) 0.040(3) 0.034(3) 0.002(2) 0.006(2) 0.003(2)
C28 0.023(3) 0.032(3) 0.035(3) 0.004(2) 0.006(2) 0.006(2)
C29 0.011(3) 0.041(3) 0.039(3) 0.004(2) 0.007(2) 0.002(2)
C30 0.031(4) 0.043(3) 0.031(3) 0.008(2) 0.012(2) 0.013(2)
C31 0.025(3) 0.044(3) 0.032(3) 0.004(2) 0.003(2) 0.009(2)
C32 0.022(3) 0.034(3) 0.033(3) 0.004(2) 0.006(2) 0.003(2)
C33 0.018(3) 0.036(3) 0.029(3) 0.004(2) 0.0054(19) 0.008(2)
C34 0.017(3) 0.038(3) 0.037(3) 0.008(2) 0.004(2) 0.000(2)
C35 0.020(3) 0.035(3) 0.034(3) 0.007(2) 0.006(2) 0.008(2)
C36 0.025(3) 0.035(3) 0.025(3) 0.001(2) 0.0100(19) 0.008(2)
C37 0.019(3) 0.035(3) 0.030(3) 0.002(2) 0.0081(19) 0.006(2)
C38 0.017(3) 0.036(3) 0.036(3) 0.004(2) 0.006(2) -0.001(2)
C39 0.023(3) 0.040(3) 0.035(3) -0.003(2) 0.003(2) 0.009(2)
C40 0.038(4) 0.033(3) 0.041(3) 0.005(2) 0.004(2) 0.001(2)
C41 0.031(4) 0.047(3) 0.054(4) 0.011(3) 0.004(3) -0.001(3)
C42 0.035(4) 0.048(4) 0.044(3) 0.009(3) 0.007(2) 0.004(3)
C43 0.030(4) 0.052(4) 0.047(3) 0.008(3) 0.007(2) 0.007(3)
C44 0.043(4) 0.053(4) 0.052(4) 0.015(3) 0.009(3) 0.017(3)
C45 0.046(4) 0.044(3) 0.055(4) 0.015(3) 0.010(3) 0.010(3)
C46 0.047(4) 0.039(3) 0.050(4) 0.009(3) 0.013(3) 0.005(3)
C47 0.057(5) 0.062(4) 0.053(4) 0.005(3) 0.019(3) 0.010(3)
C48 0.031(4) 0.053(4) 0.038(3) 0.003(3) 0.013(2) 0.008(3)
C49 0.028(3) 0.046(3) 0.036(3) 0.000(2) 0.003(2) 0.006(2)
C50 0.027(3) 0.035(3) 0.033(3) -0.004(2) 0.007(2) 0.005(2)
N1 0.031(3) 0.040(3) 0.033(2) 0.0100(19) 0.0022(18) 0.003(2)
N2 0.022(3) 0.040(3) 0.033(2) -0.0049(19) 0.0043(18) -0.0009(19)

loop_
_atom_type_symbol
_atom_type_description
_atom_type_scat_dispersion_real
_atom_type_scat_dispersion_imag
_atom_type_scat_source
C C 0.0181 0.0091 'International Tables Vol C Tables 4.2.6.8 and 6.1.1.4'
H H 0.0000 0.0000 'International Tables Vol C Tables 4.2.6.8 and 6.1.1.4'
N N 0.0311 0.0180 'International Tables Vol C Tables 4.2.6.8 and 6.1.1.4'

loop_
_geom_angle_atom_site_label_1
_geom_angle_atom_site_label_2
_geom_angle_atom_site_label_3
_geom_angle
_geom_angle_site_symmetry_1
_geom_angle_site_symmetry_3
C2 C1 N1 129.2(5) . .
C2 C1 C10 121.0(5) . .
N1 C1 C10 109.8(5) . .
C1 C2 C3 118.9(5) . .
C1 C2 H2 120.6 . .
C3 C2 H2 120.6 . .
C2 C3 C8 120.9(5) . .
C2 C3 C4 121.7(5) . .
C8 C3 C4 117.4(5) . .
C5 C4 C3 122.7(5) . .
C5 C4 H4 118.7 . .
C3 C4 H4 118.7 . .
C4 C5 C6 119.5(5) . .
C4 C5 C23 119.9(5) . .
C6 C5 C23 120.6(5) . .
C7 C6 C5 119.0(5) . .
C7 C6 C24 120.9(5) . .
C5 C6 C24 120.1(5) . .
C6 C7 C8 122.2(5) . .
C6 C7 H7 118.9 . .
C8 C7 H7 118.9 . .
C3 C8 C7 119.3(5) . .
C3 C8 C9 119.2(5) . .
C7 C8 C9 121.5(5) . .
C10 C9 C8 118.9(5) . .
C10 C9 H9 120.5 . .
C8 C9 H9 120.5 . .
C9 C10 C1 121.1(5) . .
C9 C10 C11 132.5(5) . .
C1 C10 C11 106.4(4) . .
C25 C11 C12 120.4(5) . .
C25 C11 C10 133.2(5) . .
C12 C11 C10 106.3(5) . .
C25 C12 N1 128.9(4) 2_656 .
C25 C12 C11 122.3(5) 2_656 .
N1 C12 C11 108.6(4) . .
N1 C13 C14 114.1(4) . .
N1 C13 H13A 108.7 . .
C14 C13 H13A 108.7 . .
N1 C13 H13B 108.7 . .
C14 C13 H13B 108.7 . .
H13A C13 H13B 107.6 . .
C13 C14 C15 111.3(5) . .
C13 C14 H14A 109.4 . .
C15 C14 H14A 109.4 . .
C13 C14 H14B 109.4 . .
C15 C14 H14B 109.4 . .
H14A C14 H14B 108.0 . .
C16 C15 C14 113.4(5) . .
C16 C15 H15A 108.9 . .
C14 C15 H15A 108.9 . .
C16 C15 H15B 108.9 . .
C14 C15 H15B 108.9 . .
H15A C15 H15B 107.7 . .
C17 C16 C15 114.7(5) . .
C17 C16 H16A 108.6 . .
C15 C16 H16A 108.6 . .
C17 C16 H16B 108.6 . .
C15 C16 H16B 108.6 . .
H16A C16 H16B 107.6 . .
C16 C17 C18 113.4(6) . .
C16 C17 H17A 108.9 . .
C18 C17 H17A 108.9 . .
C16 C17 H17B 108.9 . .
C18 C17 H17B 108.9 . .
H17A C17 H17B 107.7 . .
C19 C18 C17 113.7(6) . .
C19 C18 H18A 108.8 . .
C17 C18 H18A 108.8 . .
C19 C18 H18B 108.8 . .
C17 C18 H18B 108.8 . .
H18A C18 H18B 107.7 . .
C18 C19 C20 113.6(6) . .
C18 C19 H19A 108.9 . .
C20 C19 H19A 108.9 . .
C18 C19 H19B 108.9 . .
C20 C19 H19B 108.9 . .
H19A C19 H19B 107.7 . .
C21 C20 C19 115.2(7) . .
C21 C20 H20A 108.5 . .
C19 C20 H20A 108.5 . .
C21 C20 H20B 108.5 . .
C19 C20 H20B 108.5 . .
H20A C20 H20B 107.5 . .
C22 C21 C20 113.0(8) . .
C22 C21 H21A 109.0 . .
C20 C21 H21A 109.0 . .
C22 C21 H21B 109.0 . .
C20 C21 H21B 109.0 . .
H21A C21 H21B 107.8 . .
C21 C22 H22A 109.5 . .
C21 C22 H22B 109.5 . .
H22A C22 H22B 109.5 . .
C21 C22 H22C 109.5 . .
H22A C22 H22C 109.5 . .
H22B C22 H22C 109.5 . .
C5 C23 H23A 109.5 . .
C5 C23 H23B 109.5 . .
H23A C23 H23B 109.5 . .
C5 C23 H23C 109.5 . .
H23A C23 H23C 109.5 . .
H23B C23 H23C 109.5 . .
C6 C24 H24A 109.5 . .
C6 C24 H24B 109.5 . .
H24A C24 H24B 109.5 . .
C6 C24 H24C 109.5 . .
H24A C24 H24C 109.5 . .
H24B C24 H24C 109.5 . .
C11 C25 C12 117.3(4) . 2_656
C11 C25 H25 121.3 . .
C12 C25 H25 121.3 2_656 .
N2 C26 C27 129.1(5) . .
N2 C26 C35 109.3(5) . .
C27 C26 C35 121.6(5) . .
C26 C27 C28 118.7(5) . .
C26 C27 H27 120.6 . .
C28 C27 H27 120.6 . .
C27 C28 C29 122.3(5) . .
C27 C28 C33 120.2(5) . .
C29 C28 C33 117.5(5) . .
C30 C29 C28 123.0(5) . .
C30 C29 H29 118.5 . .
C28 C29 H29 118.5 . .
C29 C30 C31 119.4(5) . .
C29 C30 C48 119.7(5) . .
C31 C30 C48 121.0(5) . .
C32 C31 C30 119.5(5) . .
C32 C31 C49 120.8(5) . .
C30 C31 C49 119.7(5) . .
C31 C32 C33 121.8(5) . .
C31 C32 H32 119.1 . .
C33 C32 H32 119.1 . .
C34 C33 C32 121.2(5) . .
C34 C33 C28 119.9(5) . .
C32 C33 C28 118.8(5) . .
C35 C34 C33 119.4(5) . .
C35 C34 H34 120.3 . .
C33 C34 H34 120.3 . .
C34 C35 C26 120.1(5) . .
C34 C35 C36 133.5(5) . .
C26 C35 C36 106.4(4) . .
C50 C36 C37 121.3(5) . .
C50 C36 C35 132.7(5) . .
C37 C36 C35 105.9(5) . .
C50 C37 N2 128.7(5) 2_865 .
C50 C37 C36 121.6(5) 2_865 .
N2 C37 C36 109.7(4) . .
N2 C38 C39 112.9(4) . .
N2 C38 H38A 109.0 . .
C39 C38 H38A 109.0 . .
N2 C38 H38B 109.0 . .
C39 C38 H38B 109.0 . .
H38A C38 H38B 107.8 . .
C38 C39 C40 112.8(4) . .
C38 C39 H39A 109.0 . .
C40 C39 H39A 109.0 . .
C38 C39 H39B 109.0 . .
C40 C39 H39B 109.0 . .
H39A C39 H39B 107.8 . .
C39 C40 C41 114.3(5) . .
C39 C40 H40A 108.7 . .
C41 C40 H40A 108.7 . .
C39 C40 H40B 108.7 . .
C41 C40 H40B 108.7 . .
H40A C40 H40B 107.6 . .
C42 C41 C40 115.7(5) . .
C42 C41 H41A 108.4 . .
C40 C41 H41A 108.4 . .
C42 C41 H41B 108.4 . .
C40 C41 H41B 108.4 . .
H41A C41 H41B 107.4 . .
C43 C42 C41 114.1(5) . .
C43 C42 H42A 108.7 . .
C41 C42 H42A 108.7 . .
C43 C42 H42B 108.7 . .
C41 C42 H42B 108.7 . .
H42A C42 H42B 107.6 . .
C42 C43 C44 113.9(5) . .
C42 C43 H43A 108.8 . .
C44 C43 H43A 108.8 . .
C42 C43 H43B 108.8 . .
C44 C43 H43B 108.8 . .
H43A C43 H43B 107.7 . .
C43 C44 C45 114.0(5) . .
C43 C44 H44A 108.7 . .
C45 C44 H44A 108.7 . .
C43 C44 H44B 108.7 . .
C45 C44 H44B 108.7 . .
H44A C44 H44B 107.6 . .
C46 C45 C44 113.4(5) . .
C46 C45 H45A 108.9 . .
C44 C45 H45A 108.9 . .
C46 C45 H45B 108.9 . .
C44 C45 H45B 108.9 . .
H45A C45 H45B 107.7 . .
C47 C46 C45 113.9(5) . .
C47 C46 H46A 108.8 . .
C45 C46 H46A 108.8 . .
C47 C46 H46B 108.8 . .
C45 C46 H46B 108.8 . .
H46A C46 H46B 107.7 . .
C46 C47 H47A 109.5 . .
C46 C47 H47B 109.5 . .
H47A C47 H47B 109.5 . .
C46 C47 H47C 109.5 . .
H47A C47 H47C 109.5 . .
H47B C47 H47C 109.5 . .
C30 C48 H48A 109.5 . .
C30 C48 H48B 109.5 . .
H48A C48 H48B 109.5 . .
C30 C48 H48C 109.5 . .
H48A C48 H48C 109.5 . .
H48B C48 H48C 109.5 . .
C31 C49 H49A 109.5 . .
C31 C49 H49B 109.5 . .
H49A C49 H49B 109.5 . .
C31 C49 H49C 109.5 . .
H49A C49 H49C 109.5 . .
H49B C49 H49C 109.5 . .
C37 C50 C36 117.1(4) 2_865 .
C37 C50 H50 121.5 2_865 .
C36 C50 H50 121.5 . .
C1 N1 C12 108.8(4) . .
C1 N1 C13 127.0(5) . .
C12 N1 C13 124.2(4) . .
C26 N2 C37 108.7(4) . .
C26 N2 C38 124.5(5) . .
C37 N2 C38 125.9(4) . .

loop_
_geom_bond_atom_site_label_1
_geom_bond_atom_site_label_2
_geom_bond_distance
_geom_bond_site_symmetry_2
C1 C2 1.384(8) .
C1 N1 1.386(7) .
C1 C10 1.412(7) .
C2 C3 1.401(7) .
C2 H2 0.9500 .
C3 C8 1.417(7) .
C3 C4 1.426(8) .
C4 C5 1.369(8) .
C4 H4 0.9500 .
C5 C6 1.435(8) .
C5 C23 1.522(8) .
C6 C7 1.365(9) .
C6 C24 1.503(8) .
C7 C8 1.423(8) .
C7 H7 0.9500 .
C8 C9 1.430(8) .
C9 C10 1.376(7) .
C9 H9 0.9500 .
C10 C11 1.462(8) .
C11 C25 1.383(8) .
C11 C12 1.429(7) .
C12 C25 1.384(8) 2_656
C12 N1 1.399(7) .
C13 N1 1.458(6) .
C13 C14 1.501(7) .
C13 H13A 0.9900 .
C13 H13B 0.9900 .
C14 C15 1.542(7) .
C14 H14A 0.9900 .
C14 H14B 0.9900 .
C15 C16 1.539(8) .
C15 H15A 0.9900 .
C15 H15B 0.9900 .
C16 C17 1.513(9) .
C16 H16A 0.9900 .
C16 H16B 0.9900 .
C17 C18 1.517(9) .
C17 H17A 0.9900 .
C17 H17B 0.9900 .
C18 C19 1.514(10) .
C18 H18A 0.9900 .
C18 H18B 0.9900 .
C19 C20 1.524(9) .
C19 H19A 0.9900 .
C19 H19B 0.9900 .
C20 C21 1.516(11) .
C20 H20A 0.9900 .
C20 H20B 0.9900 .
C21 C22 1.510(11) .
C21 H21A 0.9900 .
C21 H21B 0.9900 .
C22 H22A 0.9800 .
C22 H22B 0.9800 .
C22 H22C 0.9800 .
C23 H23A 0.9800 .
C23 H23B 0.9800 .
C23 H23C 0.9800 .
C24 H24A 0.9800 .
C24 H24B 0.9800 .
C24 H24C 0.9800 .
C25 C12 1.384(8) 2_656
C25 H25 0.9500 .
C26 N2 1.380(7) .
C26 C27 1.382(8) .
C26 C35 1.428(8) .
C27 C28 1.415(7) .
C27 H27 0.9500 .
C28 C29 1.424(8) .
C28 C33 1.430(7) .
C29 C30 1.363(8) .
C29 H29 0.9500 .
C30 C31 1.420(8) .
C30 C48 1.518(8) .
C31 C32 1.383(8) .
C31 C49 1.518(7) .
C32 C33 1.415(7) .
C32 H32 0.9500 .
C33 C34 1.415(8) .
C34 C35 1.389(7) .
C34 H34 0.9500 .
C35 C36 1.455(8) .
C36 C50 1.403(8) .
C36 C37 1.422(7) .
C37 C50 1.386(7) 2_865
C37 N2 1.386(7) .
C38 N2 1.458(6) .
C38 C39 1.512(7) .
C38 H38A 0.9900 .
C38 H38B 0.9900 .
C39 C40 1.528(8) .
C39 H39A 0.9900 .
C39 H39B 0.9900 .
C40 C41 1.535(9) .
C40 H40A 0.9900 .
C40 H40B 0.9900 .
C41 C42 1.531(8) .
C41 H41A 0.9900 .
C41 H41B 0.9900 .
C42 C43 1.501(9) .
C42 H42A 0.9900 .
C42 H42B 0.9900 .
C43 C44 1.507(8) .
C43 H43A 0.9900 .
C43 H43B 0.9900 .
C44 C45 1.529(9) .
C44 H44A 0.9900 .
C44 H44B 0.9900 .
C45 C46 1.521(8) .
C45 H45A 0.9900 .
C45 H45B 0.9900 .
C46 C47 1.504(9) .
C46 H46A 0.9900 .
C46 H46B 0.9900 .
C47 H47A 0.9800 .
C47 H47B 0.9800 .
C47 H47C 0.9800 .
C48 H48A 0.9800 .
C48 H48B 0.9800 .
C48 H48C 0.9800 .
C49 H49A 0.9800 .
C49 H49B 0.9800 .
C49 H49C 0.9800 .
C50 C37 1.386(7) 2_865
C50 H50 0.9500 .

loop_
_geom_torsion_atom_site_label_1
_geom_torsion_atom_site_label_2
_geom_torsion_atom_site_label_3
_geom_torsion_atom_site_label_4
_geom_torsion
_geom_torsion_site_symmetry_1
_geom_torsion_site_symmetry_4
N1 C1 C2 C3 -178.8(5) . .
C10 C1 C2 C3 1.2(8) . .
C1 C2 C3 C8 -0.1(8) . .
C1 C2 C3 C4 -178.9(6) . .
C2 C3 C4 C5 -178.3(6) . .
C8 C3 C4 C5 2.9(8) . .
C3 C4 C5 C6 -1.4(8) . .
C3 C4 C5 C23 178.9(6) . .
C4 C5 C6 C7 -0.4(9) . .
C23 C5 C6 C7 179.3(5) . .
C4 C5 C6 C24 178.3(6) . .
C23 C5 C6 C24 -2.0(9) . .
C5 C6 C7 C8 0.6(9) . .
C24 C6 C7 C8 -178.2(6) . .
C2 C3 C8 C7 178.5(5) . .
C4 C3 C8 C7 -2.7(8) . .
C2 C3 C8 C9 -0.6(8) . .
C4 C3 C8 C9 178.2(5) . .
C6 C7 C8 C3 1.0(8) . .
C6 C7 C8 C9 -179.8(6) . .
C3 C8 C9 C10 0.4(8) . .
C7 C8 C9 C10 -178.8(6) . .
C8 C9 C10 C1 0.6(8) . .
C8 C9 C10 C11 -179.0(6) . .
C2 C1 C10 C9 -1.5(8) . .
N1 C1 C10 C9 178.6(5) . .
C2 C1 C10 C11 178.2(5) . .
N1 C1 C10 C11 -1.8(6) . .
C9 C10 C11 C25 5.5(11) . .
C1 C10 C11 C25 -174.2(6) . .
C9 C10 C11 C12 -178.7(6) . .
C1 C10 C11 C12 1.7(6) . .
C25 C11 C12 C25 -0.7(9) . 2_656
C10 C11 C12 C25 -177.2(5) . 2_656
C25 C11 C12 N1 175.5(5) . .
C10 C11 C12 N1 -1.0(6) . .
N1 C13 C14 C15 177.4(5) . .
C13 C14 C15 C16 -66.0(7) . .
C14 C15 C16 C17 -66.9(7) . .
C15 C16 C17 C18 177.5(5) . .
C16 C17 C18 C19 179.1(6) . .
C17 C18 C19 C20 176.9(6) . .
C18 C19 C20 C21 178.5(7) . .
C19 C20 C21 C22 178.5(7) . .
C12 C11 C25 C12 0.7(8) . 2_656
C10 C11 C25 C12 176.1(6) . 2_656
N2 C26 C27 C28 -179.9(5) . .
C35 C26 C27 C28 -2.2(8) . .
C26 C27 C28 C29 180.0(5) . .
C26 C27 C28 C33 -0.5(7) . .
C27 C28 C29 C30 179.0(5) . .
C33 C28 C29 C30 -0.5(8) . .
C28 C29 C30 C31 -0.5(8) . .
C28 C29 C30 C48 179.5(5) . .
C29 C30 C31 C32 1.5(8) . .
C48 C30 C31 C32 -178.5(5) . .
C29 C30 C31 C49 -178.7(5) . .
C48 C30 C31 C49 1.4(8) . .
C30 C31 C32 C33 -1.5(8) . .
C49 C31 C32 C33 178.7(5) . .
C31 C32 C33 C34 178.7(5) . .
C31 C32 C33 C28 0.4(7) . .
C27 C28 C33 C34 2.7(8) . .
C29 C28 C33 C34 -177.7(5) . .
C27 C28 C33 C32 -179.0(5) . .
C29 C28 C33 C32 0.6(7) . .
C32 C33 C34 C35 179.6(5) . .
C28 C33 C34 C35 -2.1(7) . .
C33 C34 C35 C26 -0.6(7) . .
C33 C34 C35 C36 -179.4(6) . .
N2 C26 C35 C34 -179.1(5) . .
C27 C26 C35 C34 2.8(8) . .
N2 C26 C35 C36 0.0(6) . .
C27 C26 C35 C36 -178.1(5) . .
C34 C35 C36 C50 -5.2(10) . .
C26 C35 C36 C50 175.8(5) . .
C34 C35 C36 C37 177.9(5) . .
C26 C35 C36 C37 -1.0(6) . .
C50 C36 C37 C50 2.4(9) . 2_865
C35 C36 C37 C50 179.7(5) . 2_865
C50 C36 C37 N2 -175.5(5) . .
C35 C36 C37 N2 1.7(6) . .
N2 C38 C39 C40 166.0(5) . .
C38 C39 C40 C41 -61.9(6) . .
C39 C40 C41 C42 -62.2(6) . .
C40 C41 C42 C43 167.7(5) . .
C41 C42 C43 C44 176.3(6) . .
C42 C43 C44 C45 176.9(6) . .
C43 C44 C45 C46 174.8(6) . .
C44 C45 C46 C47 -179.0(6) . .
C37 C36 C50 C37 -2.3(8) . 2_865
C35 C36 C50 C37 -178.7(5) . 2_865
C2 C1 N1 C12 -178.8(6) . .
C10 C1 N1 C12 1.2(6) . .
C2 C1 N1 C13 -0.1(9) . .
C10 C1 N1 C13 179.9(5) . .
C25 C12 N1 C1 175.8(5) 2_656 .
C11 C12 N1 C1 0.0(6) . .
C25 C12 N1 C13 -3.0(8) 2_656 .
C11 C12 N1 C13 -178.8(5) . .
C14 C13 N1 C1 96.4(6) . .
C14 C13 N1 C12 -85.0(6) . .
C27 C26 N2 C37 179.0(5) . .
C35 C26 N2 C37 1.1(6) . .
C27 C26 N2 C38 -11.5(9) . .
C35 C26 N2 C38 170.6(5) . .
C50 C37 N2 C26 -179.6(5) 2_865 .
C36 C37 N2 C26 -1.8(6) . .
C50 C37 N2 C38 11.1(8) 2_865 .
C36 C37 N2 C38 -171.1(5) . .
C39 C38 N2 C26 -78.9(6) . .
C39 C38 N2 C37 88.8(6) . .
